data_4500921
loop_
_publ_author_name
'L\"u, Jian'
'Han, Li-Wei'
'Lin, Jing-Xiang'
'Cao, Rong'

_publ_section_title
;
 Supramolecular Organic Frameworks of Brominated Bisphenol Derivatives
 with Organoamines
;
_journal_issue 8
_journal_name_full 'Crystal Growth &amp; Design'
_journal_page_first 3551
_journal_paper_doi 10.1021/cg200520w
_journal_volume 11
_journal_year 2011
_chemical_formula_sum 'C19 H20 Br4 N4 O2'
_chemical_formula_weight 656.03
_chemical_name_systematic
; 
 ? 
;
_space_group_IT_number 2
_symmetry_cell_setting triclinic
_symmetry_space_group_name_Hall '-P 1'
_symmetry_space_group_name_H-M 'P -1'
_atom_sites_solution_hydrogens geom
_atom_sites_solution_primary direct
_atom_sites_solution_secondary difmap
_audit_creation_method SHELXL-97
_cell_angle_alpha 99.128(4)
_cell_angle_beta 104.349(4)
_cell_angle_gamma 91.335(4)
_cell_formula_units_Z 2
_cell_length_a 8.0454(3)
_cell_length_b 11.2431(6)
_cell_length_c 12.4087(7)
_cell_measurement_reflns_used 4834
_cell_measurement_temperature 571(2)
_cell_measurement_theta_max 28.78
_cell_measurement_theta_min 2.62
_cell_volume 1071.34(10)
_computing_cell_refinement
;
CrysAlisPro, Agilent Technologies,
Version 1.171.34.49 (release 20-01-2011 CrysAlis171 .NET)
(compiled Jan 20 2011,15:58:25)
;
_computing_data_collection
;
CrysAlisPro, Agilent Technologies,
Version 1.171.34.49 (release 20-01-2011 CrysAlis171 .NET)
(compiled Jan 20 2011,15:58:25)
;
_computing_data_reduction
;
CrysAlisPro, Agilent Technologies,
Version 1.171.34.49 (release 20-01-2011 CrysAlis171 .NET)
(compiled Jan 20 2011,15:58:25)
;
_computing_molecular_graphics 'SHELXL-97 (Sheldrick, 1997)'
_computing_publication_material 'SHELXL-97 (Sheldrick, 1997)'
_computing_structure_refinement 'SHELXL-97 (Sheldrick, 1997)'
_computing_structure_solution 'SHELXS-97 (Sheldrick, 1990)'
_diffrn_ambient_temperature 571(2)
_diffrn_measured_fraction_theta_full 0.999
_diffrn_measured_fraction_theta_max 0.866
_diffrn_measurement_device_type 'Xcalibur, Eos'
_diffrn_measurement_method '\w scans'
_diffrn_radiation_monochromator graphite
_diffrn_radiation_source 'fine-focus sealed tube'
_diffrn_radiation_type MoK\a
_diffrn_radiation_wavelength 0.71073
_diffrn_reflns_av_R_equivalents 0.0319
_diffrn_reflns_av_sigmaI/netI 0.0723
_diffrn_reflns_limit_h_max 10
_diffrn_reflns_limit_h_min -10
_diffrn_reflns_limit_k_max 14
_diffrn_reflns_limit_k_min -14
_diffrn_reflns_limit_l_max 16
_diffrn_reflns_limit_l_min -15
_diffrn_reflns_number 10181
_diffrn_reflns_theta_full 25.00
_diffrn_reflns_theta_max 28.78
_diffrn_reflns_theta_min 2.62
_diffrn_standards_decay_% none
_diffrn_standards_interval_count none
_diffrn_standards_interval_time none
_diffrn_standards_number none
_exptl_absorpt_coefficient_mu 7.537
_exptl_absorpt_correction_T_max 0.323
_exptl_absorpt_correction_T_min 0.268
_exptl_absorpt_correction_type multi-scan
_exptl_absorpt_process_details
;
CrysAlisPro, Agilent Technologies,
Version 1.171.34.49 (release 20-01-2011 CrysAlis171 .NET)
(compiled Jan 20 2011,15:58:25)
Empirical absorption correction using spherical harmonics,
 implemented in SCALE3 ABSPACK scaling algorithm.
;
_exptl_crystal_colour colorless
_exptl_crystal_density_diffrn 2.034
_exptl_crystal_density_method 'not measured'
_exptl_crystal_description prism
_exptl_crystal_F_000 636
_exptl_crystal_size_max 0.4
_exptl_crystal_size_mid 0.15
_exptl_crystal_size_min 0.15
_refine_diff_density_max 0.558
_refine_diff_density_min -1.171
_refine_diff_density_rms 0.129
_refine_ls_extinction_method none
_refine_ls_goodness_of_fit_ref 0.902
_refine_ls_hydrogen_treatment mixed
_refine_ls_matrix_type full
_refine_ls_number_parameters 270
_refine_ls_number_reflns 4834
_refine_ls_number_restraints 0
_refine_ls_restrained_S_all 0.902
_refine_ls_R_factor_all 0.0685
_refine_ls_R_factor_gt 0.0364
_refine_ls_shift/su_max 0.001
_refine_ls_shift/su_mean 0.000
_refine_ls_structure_factor_coef Fsqd
_refine_ls_weighting_details 'calc w=1/[\s^2^(Fo^2^)+(0.0360P)^2^+0.0000P] where P=(Fo^2^+2Fc^2^)/3'
_refine_ls_weighting_scheme calc
_refine_ls_wR_factor_gt 0.0698
_refine_ls_wR_factor_ref 0.0738
_reflns_number_gt 3064
_reflns_number_total 4834
_reflns_threshold_expression >2sigma(I)
_cod_data_source_file cg200520w_si_005.cif
_cod_data_source_block TBBPF_HMTA
_cod_depositor_comments
;
The following automatic conversions were performed:

'_symmetry_cell_setting' value 'Triclinic' changed to 'triclinic'
according to /home/saulius/struct/CIF-dictionaries/cif_core.dic
dictionary named 'cif_core.dic' version 2.4.1 from 2010-06-29.

Automatic conversion script
Id: cif_fix_values 1715 2011-07-08 13:25:40Z adriana 
;
_cod_original_cell_volume 1071.34(9)
_cod_original_sg_symbol_H-M P-1
_cod_database_code 4500921

loop_
_symmetry_equiv_pos_as_xyz
'x, y, z'
'-x, -y, -z'

loop_
_atom_site_label
_atom_site_type_symbol
_atom_site_fract_x
_atom_site_fract_y
_atom_site_fract_z
_atom_site_U_iso_or_equiv
_atom_site_adp_type
_atom_site_occupancy
_atom_site_symmetry_multiplicity
_atom_site_calc_flag
_atom_site_refinement_flags
Br4 Br 0.34196(5) 0.85903(4) 0.42286(4) 0.03901(13) Uani 1 1 d .
Br3 Br 0.76010(5) 0.52617(4) 0.64822(4) 0.03637(12) Uani 1 1 d .
Br1 Br 0.27100(5) 0.25607(4) 0.07661(4) 0.04111(13) Uani 1 1 d .
Br2 Br 0.82710(6) 0.29617(4) -0.12164(4) 0.05108(15) Uani 1 1 d .
C2 C 0.4808(4) 0.3349(3) 0.0736(3) 0.0237(8) Uani 1 1 d .
C6 C 0.7148(4) 0.3492(3) -0.0076(3) 0.0231(8) Uani 1 1 d .
C5 C 0.7844(5) 0.4488(3) 0.0716(3) 0.0256(9) Uani 1 1 d .
H5A H 0.8872 0.4871 0.0700 0.031 Uiso 1 1 calc R
C8 C 0.6837(4) 0.6047(3) 0.5221(3) 0.0241(9) Uani 1 1 d .
N4 N -0.2117(4) 1.1516(3) 0.3244(3) 0.0314(8) Uani 1 1 d .
C11 C 0.5839(5) 0.7208(3) 0.3401(3) 0.0274(9) Uani 1 1 d .
H11A H 0.5495 0.7611 0.2792 0.033 Uiso 1 1 calc R
O1 O 0.5104(4) 0.1864(3) -0.0868(3) 0.0362(8) Uani 1 1 d .
O2 O 0.4915(4) 0.7074(3) 0.6145(3) 0.0362(8) Uani 1 1 d .
C4 C 0.7012(4) 0.4928(3) 0.1547(3) 0.0218(8) Uani 1 1 d .
N3 N 0.0330(4) 1.0236(3) 0.3381(3) 0.0308(8) Uani 1 1 d .
C19 C -0.0672(5) 1.1024(3) 0.3996(4) 0.0346(10) Uani 1 1 d .
H19A H 0.0081 1.1688 0.4478 0.042 Uiso 1 1 calc R
H19B H -0.1123 1.0571 0.4477 0.042 Uiso 1 1 calc R
C1 C 0.5621(4) 0.2871(3) -0.0084(3) 0.0226(8) Uani 1 1 d .
C3 C 0.5474(4) 0.4346(3) 0.1533(3) 0.0239(9) Uani 1 1 d .
H3A H 0.4885 0.4632 0.2069 0.029 Uiso 1 1 calc R
C13 C 0.7818(5) 0.6050(3) 0.2393(3) 0.0277(9) Uani 1 1 d .
H13A H 0.9036 0.5950 0.2667 0.033 Uiso 1 1 calc R
H13B H 0.7708 0.6735 0.1999 0.033 Uiso 1 1 calc R
C18 C 0.0993(5) 1.0941(4) 0.2662(4) 0.0405(11) Uani 1 1 d .
H18A H 0.1655 1.0432 0.2241 0.049 Uiso 1 1 calc R
H18B H 0.1760 1.1603 0.3135 0.049 Uiso 1 1 calc R
N2 N -0.0384(4) 1.1428(3) 0.1866(3) 0.0393(9) Uani 1 1 d .
C12 C 0.5136(5) 0.7460(3) 0.4305(3) 0.0252(9) Uani 1 1 d .
C10 C 0.7080(4) 0.6343(3) 0.3385(3) 0.0241(9) Uani 1 1 d .
C9 C 0.7562(5) 0.5782(3) 0.4321(3) 0.0272(9) Uani 1 1 d .
H9A H 0.8389 0.5216 0.4344 0.033 Uiso 1 1 calc R
C7 C 0.5588(4) 0.6885(3) 0.5244(3) 0.0239(8) Uani 1 1 d .
C17 C -0.0847(5) 0.9262(3) 0.2654(4) 0.0374(11) Uani 1 1 d .
H17A H -0.1317 0.8801 0.3120 0.045 Uiso 1 1 calc R
H17B H -0.0210 0.8724 0.2238 0.045 Uiso 1 1 calc R
N1 N -0.2277(4) 0.9695(3) 0.1844(3) 0.0315(8) Uani 1 1 d .
C16 C -0.1524(6) 1.0426(4) 0.1166(4) 0.0437(11) Uani 1 1 d .
H16A H -0.0887 0.9913 0.0729 0.052 Uiso 1 1 calc R
H16B H -0.2444 1.0738 0.0641 0.052 Uiso 1 1 calc R
C15 C -0.3215(5) 1.0506(3) 0.2506(4) 0.0346(10) Uani 1 1 d .
H15A H -0.4149 1.0819 0.1993 0.041 Uiso 1 1 calc R
H15B H -0.3713 1.0047 0.2961 0.041 Uiso 1 1 calc R
C14 C -0.1360(6) 1.2189(4) 0.2523(4) 0.0429(12) Uani 1 1 d .
H14A H -0.2276 1.2520 0.2012 0.052 Uiso 1 1 calc R
H14B H -0.0608 1.2858 0.2998 0.052 Uiso 1 1 calc R
H2 H 0.417(5) 0.741(4) 0.609(4) 0.031(14) Uiso 1 1 d .
H1 H 0.430(5) 0.159(4) -0.097(4) 0.039(16) Uiso 1 1 d .

loop_
_atom_site_aniso_label
_atom_site_aniso_U_11
_atom_site_aniso_U_22
_atom_site_aniso_U_33
_atom_site_aniso_U_23
_atom_site_aniso_U_13
_atom_site_aniso_U_12
Br4 0.0449(3) 0.0414(3) 0.0340(3) 0.0046(2) 0.0156(2) 0.0207(2)
Br3 0.0344(2) 0.0422(3) 0.0323(3) 0.0102(2) 0.0053(2) 0.00565(19)
Br1 0.0316(2) 0.0501(3) 0.0390(3) -0.0081(2) 0.0157(2) -0.0166(2)
Br2 0.0367(3) 0.0709(3) 0.0407(3) -0.0244(2) 0.0233(2) -0.0099(2)
C2 0.0175(19) 0.034(2) 0.019(2) 0.0052(18) 0.0037(17) -0.0023(17)
C6 0.0210(19) 0.034(2) 0.014(2) -0.0017(17) 0.0081(17) 0.0034(17)
C5 0.023(2) 0.031(2) 0.023(2) 0.0025(18) 0.0077(18) -0.0004(17)
C8 0.022(2) 0.022(2) 0.024(2) 0.0003(17) 0.0011(18) -0.0035(16)
N4 0.0370(19) 0.0252(18) 0.028(2) 0.0018(15) 0.0017(17) 0.0090(15)
C11 0.030(2) 0.023(2) 0.028(2) 0.0004(17) 0.0073(19) -0.0018(17)
O1 0.0306(18) 0.0405(19) 0.0303(19) -0.0132(14) 0.0079(16) -0.0127(15)
O2 0.0380(18) 0.0470(19) 0.0280(18) 0.0060(14) 0.0155(16) 0.0158(16)
C4 0.024(2) 0.0190(19) 0.025(2) 0.0036(16) 0.0110(18) 0.0034(16)
N3 0.0302(18) 0.0291(19) 0.034(2) 0.0082(16) 0.0080(17) 0.0077(15)
C19 0.039(2) 0.031(2) 0.034(3) 0.004(2) 0.009(2) 0.0124(19)
C1 0.025(2) 0.024(2) 0.015(2) -0.0016(17) 0.0011(17) 0.0011(17)
C3 0.025(2) 0.025(2) 0.024(2) 0.0015(17) 0.0127(18) 0.0019(16)
C13 0.031(2) 0.025(2) 0.029(2) -0.0023(17) 0.017(2) -0.0012(17)
C18 0.029(2) 0.044(3) 0.045(3) 0.004(2) 0.007(2) -0.010(2)
N2 0.043(2) 0.039(2) 0.037(2) 0.0136(18) 0.0086(19) -0.0075(18)
C12 0.023(2) 0.021(2) 0.030(2) -0.0021(17) 0.0082(19) 0.0042(16)
C10 0.023(2) 0.022(2) 0.025(2) -0.0062(17) 0.0084(18) -0.0048(16)
C9 0.026(2) 0.022(2) 0.032(3) -0.0029(18) 0.009(2) 0.0020(16)
C7 0.023(2) 0.027(2) 0.018(2) -0.0038(17) 0.0024(17) -0.0022(16)
C17 0.047(3) 0.020(2) 0.051(3) -0.001(2) 0.028(3) 0.0024(19)
N1 0.0273(18) 0.0303(19) 0.035(2) -0.0057(16) 0.0122(17) -0.0047(15)
C16 0.046(3) 0.053(3) 0.030(3) 0.002(2) 0.011(2) -0.009(2)
C15 0.028(2) 0.034(2) 0.036(3) -0.002(2) 0.004(2) 0.0021(19)
C14 0.050(3) 0.027(2) 0.050(3) 0.011(2) 0.005(3) 0.006(2)

loop_
_atom_type_symbol
_atom_type_description
_atom_type_scat_dispersion_real
_atom_type_scat_dispersion_imag
_atom_type_scat_source
C C 0.0033 0.0016 'International Tables Vol C Tables 4.2.6.8 and 6.1.1.4'
H H 0.0000 0.0000 'International Tables Vol C Tables 4.2.6.8 and 6.1.1.4'
O O 0.0106 0.0060 'International Tables Vol C Tables 4.2.6.8 and 6.1.1.4'
N N 0.0061 0.0033 'International Tables Vol C Tables 4.2.6.8 and 6.1.1.4'
Br Br -0.2901 2.4595 'International Tables Vol C Tables 4.2.6.8 and 6.1.1.4'

loop_
_geom_angle_atom_site_label_1
_geom_angle_atom_site_label_2
_geom_angle_atom_site_label_3
_geom_angle
C3 C2 C1 122.8(3)
C3 C2 Br1 119.0(3)
C1 C2 Br1 118.2(3)
C5 C6 C1 122.4(3)
C5 C6 Br2 118.8(3)
C1 C6 Br2 118.8(3)
C6 C5 C4 120.2(3)
C9 C8 C7 122.5(3)
C9 C8 Br3 118.5(3)
C7 C8 Br3 119.0(3)
C15 N4 C19 108.3(3)
C15 N4 C14 107.6(3)
C19 N4 C14 106.8(3)
C12 C11 C10 120.7(4)
C3 C4 C5 118.2(3)
C3 C4 C13 123.6(3)
C5 C4 C13 118.2(3)
C18 N3 C19 107.8(3)
C18 N3 C17 108.2(3)
C19 N3 C17 107.4(3)
N3 C19 N4 113.1(3)
O1 C1 C2 126.8(3)
O1 C1 C6 117.3(3)
C2 C1 C6 115.9(3)
C2 C3 C4 120.5(3)
C10 C13 C4 115.9(3)
N3 C18 N2 112.5(3)
C16 N2 C14 108.5(3)
C16 N2 C18 108.5(3)
C14 N2 C18 107.9(4)
C11 C12 C7 122.6(3)
C11 C12 Br4 117.8(3)
C7 C12 Br4 119.6(3)
C9 C10 C11 117.1(3)
C9 C10 C13 122.1(3)
C11 C10 C13 120.7(3)
C8 C9 C10 121.2(3)
O2 C7 C8 118.8(3)
O2 C7 C12 125.3(3)
C8 C7 C12 115.8(3)
N3 C17 N1 113.2(3)
C17 N1 C15 107.3(3)
C17 N1 C16 107.8(3)
C15 N1 C16 107.6(3)
N2 C16 N1 112.2(4)
N4 C15 N1 112.8(3)
N2 C14 N4 112.5(3)

loop_
_geom_bond_atom_site_label_1
_geom_bond_atom_site_label_2
_geom_bond_distance
Br4 C12 1.893(3)
Br3 C8 1.896(4)
Br1 C2 1.900(3)
Br2 C6 1.888(3)
C2 C3 1.371(5)
C2 C1 1.387(5)
C6 C5 1.372(5)
C6 C1 1.396(5)
C5 C4 1.397(5)
C8 C9 1.379(5)
C8 C7 1.395(5)
N4 C15 1.460(5)
N4 C19 1.478(5)
N4 C14 1.485(5)
C11 C12 1.371(5)
C11 C10 1.411(5)
O1 C1 1.352(4)
O2 C7 1.348(4)
C4 C3 1.381(5)
C4 C13 1.522(5)
N3 C18 1.466(5)
N3 C19 1.463(4)
N3 C17 1.458(5)
C13 C10 1.490(5)
C18 N2 1.470(5)
N2 C16 1.453(5)
N2 C14 1.464(5)
C12 C7 1.396(5)
C10 C9 1.385(5)
C17 N1 1.476(5)
N1 C15 1.476(5)
N1 C16 1.484(5)

loop_
_cod_related_entry_id
_cod_related_entry_database
_cod_related_entry_code
1 ChemSpider 30661318
